data_1533878
loop_
_publ_author_name
'Kemmler-Sack, S.'
'Treiber, U.'

_publ_section_title
;
 Strukturbestimmung an Ba6 W4 O18
;
_journal_name_full 'Zeitschrift fuer Anorganische und Allgemeine Chemie'
_journal_page_first 65
_journal_page_last 68
_journal_volume 455
_journal_year 1979
_chemical_formula_sum 'Ba6 O18 W4'
_chemical_name_systematic 'Ba6 W4 O18'
_space_group_IT_number 167
_symmetry_space_group_name_Hall '-R 3 2"c'
_symmetry_space_group_name_H-M 'R -3 c :H'
_cell_angle_alpha 90
_cell_angle_beta 90
_cell_angle_gamma 120
_cell_formula_units_Z 3
_cell_length_a 10.13
_cell_length_b 10.13
_cell_length_c 13.96
_cell_volume 1240.609
_citation_journal_id_ASTM ZAACAB
_cod_data_source_file Kemmler-Sack_ZAACAB_1979_43.cif
_cod_data_source_block Ba6O18W4
_cod_database_code 1533878

loop_
_symmetry_equiv_pos_as_xyz
x,y,z
-y,x-y,z
-x+y,-x,z
y,x,-z+1/2
-x,-x+y,-z+1/2
x-y,-y,-z+1/2
-x,-y,-z
y,-x+y,-z
x-y,x,-z
-y,-x,z-1/2
x,x-y,z-1/2
-x+y,y,z-1/2
x+2/3,y+1/3,z+1/3
-y+2/3,x-y+1/3,z+1/3
-x+y+2/3,-x+1/3,z+1/3
y+2/3,x+1/3,-z+5/6
-x+2/3,-x+y+1/3,-z+5/6
x-y+2/3,-y+1/3,-z+5/6
-x+2/3,-y+1/3,-z+1/3
y+2/3,-x+y+1/3,-z+1/3
x-y+2/3,x+1/3,-z+1/3
-y+2/3,-x+1/3,z-1/6
x+2/3,x-y+1/3,z-1/6
-x+y+2/3,y+1/3,z-1/6
x+1/3,y+2/3,z+2/3
-y+1/3,x-y+2/3,z+2/3
-x+y+1/3,-x+2/3,z+2/3
y+1/3,x+2/3,-z+7/6
-x+1/3,-x+y+2/3,-z+7/6
x-y+1/3,-y+2/3,-z+7/6
-x+1/3,-y+2/3,-z+2/3
y+1/3,-x+y+2/3,-z+2/3
x-y+1/3,x+2/3,-z+2/3
-y+1/3,-x+2/3,z+1/6
x+1/3,x-y+2/3,z+1/6
-x+y+1/3,y+2/3,z+1/6

loop_
_atom_site_label
_atom_site_type_symbol
_atom_site_fract_x
_atom_site_fract_y
_atom_site_fract_z
_atom_site_occupancy
_atom_site_U_iso_or_equiv
O2 O-2 0.5 0.3333 0.4167 1 0.0
O1 O-2 0.1667 0 0.25 1 0.0
W1 W+6 0 0 0.646 1 0.0
Ba1 Ba+2 0.6667 0 0.25 1 0.0
